data_2236739
loop_
_publ_author_name
'Saeed, Sohail'
'Rashid, Naghmana'
'Butcher, Ray J.'
'\"Ozt\"urk Yildirim, Sema'
'Hussain, Rizwan'

_publ_section_title
;
 A co-crystal of 3-(3,5-dinitrobenzoyl)-1,1-dimethylthiourea and
 <i>N</i>,<i>N</i>-dimethyl-3,5-dinitrobenzamide
;
_journal_coeditor_code XU5627
_journal_issue 11
_journal_name_full 'Acta Crystallographica Section E'
_journal_page_first o3108
_journal_paper_doi 10.1107/S1600536812041864
_journal_volume 68
_journal_year 2012
_chemical_formula_iupac 'C10 H10 N4 O5 S, C9 H9 N3 O5'
_chemical_formula_moiety 'C10 H10 N4 O5 S, C9 H9 N3 O5'
_chemical_formula_sum 'C19 H19 N7 O10 S'
_chemical_formula_weight 537.47
_chemical_name_systematic
;
3-(3,5-Dinitrobenzoyl)-1,1-dimethylthiourea--<i>N</i>,<i>N</i>-dimethyl-
3,5-dinitrobenzamide (1/1)
;
_space_group_IT_number 2
_symmetry_cell_setting triclinic
_symmetry_space_group_name_Hall '-P 1'
_symmetry_space_group_name_H-M 'P -1'
_atom_sites_solution_hydrogens geom
_atom_sites_solution_primary direct
_atom_sites_solution_secondary difmap
_audit_creation_method SHELXL-97
_cell_angle_alpha 72.413(5)
_cell_angle_beta 78.428(4)
_cell_angle_gamma 89.129(4)
_cell_formula_units_Z 2
_cell_length_a 9.8457(5)
_cell_length_b 10.0057(5)
_cell_length_c 12.5185(6)
_cell_measurement_reflns_used 4858
_cell_measurement_temperature 123(2)
_cell_measurement_theta_max 75.6
_cell_measurement_theta_min 3.7
_cell_volume 1150.34(11)
_computing_cell_refinement 'CrysAlis PRO (Agilent, 2011)'
_computing_data_collection 'CrysAlis PRO (Agilent, 2011)'
_computing_data_reduction 'CrysAlis RED (Agilent, 2011)'
_computing_molecular_graphics 'SHELXTL (Sheldrick, 2008)'
_computing_publication_material 'SHELXTL (Sheldrick, 2008)'
_computing_structure_refinement 'SHELXL97 (Sheldrick, 2008)'
_computing_structure_solution 'SHELXS97 (Sheldrick, 2008)'
_diffrn_ambient_temperature 123(2)
_diffrn_detector_area_resol_mean 10.5081
_diffrn_measured_fraction_theta_full 0.996
_diffrn_measured_fraction_theta_max 0.960
_diffrn_measurement_device_type 'Agilent Xcalibur Ruby Gemini'
_diffrn_measurement_method '\w scans'
_diffrn_radiation_monochromator graphite
_diffrn_radiation_source 'Enhance (Cu) X-ray Source'
_diffrn_radiation_type CuK\a
_diffrn_radiation_wavelength 1.54184
_diffrn_reflns_av_R_equivalents 0.0246
_diffrn_reflns_av_sigmaI/netI 0.0331
_diffrn_reflns_limit_h_max 12
_diffrn_reflns_limit_h_min -8
_diffrn_reflns_limit_k_max 12
_diffrn_reflns_limit_k_min -11
_diffrn_reflns_limit_l_max 15
_diffrn_reflns_limit_l_min -15
_diffrn_reflns_number 7591
_diffrn_reflns_theta_full 67.50
_diffrn_reflns_theta_max 75.73
_diffrn_reflns_theta_min 3.78
_exptl_absorpt_coefficient_mu 1.902
_exptl_absorpt_correction_T_max 0.6276
_exptl_absorpt_correction_T_min 0.4882
_exptl_absorpt_correction_type multi-scan
_exptl_absorpt_process_details '(CrysAlis RED; Agilent, 2011)'
_exptl_crystal_colour colorless
_exptl_crystal_density_diffrn 1.552
_exptl_crystal_density_method 'not measured'
_exptl_crystal_description prism
_exptl_crystal_F_000 556
_exptl_crystal_size_max 0.44
_exptl_crystal_size_mid 0.38
_exptl_crystal_size_min 0.27
_refine_diff_density_max 0.435
_refine_diff_density_min -0.330
_refine_ls_extinction_method none
_refine_ls_goodness_of_fit_ref 1.066
_refine_ls_hydrogen_treatment mixed
_refine_ls_matrix_type full
_refine_ls_number_parameters 342
_refine_ls_number_reflns 4597
_refine_ls_number_restraints 0
_refine_ls_restrained_S_all 1.066
_refine_ls_R_factor_all 0.0456
_refine_ls_R_factor_gt 0.0408
_refine_ls_shift/su_max 0.001
_refine_ls_shift/su_mean 0.000
_refine_ls_structure_factor_coef Fsqd
_refine_ls_weighting_details 'calc w=1/[\s^2^(Fo^2^)+(0.0651P)^2^+0.2475P] where P=(Fo^2^+2Fc^2^)/3'
_refine_ls_weighting_scheme calc
_refine_ls_wR_factor_gt 0.1084
_refine_ls_wR_factor_ref 0.1132
_reflns_number_gt 4099
_reflns_number_total 4597
_reflns_threshold_expression >2sigma(I)
_cod_data_source_file xu5627.cif
_cod_data_source_block I
_cod_original_cell_volume 1150.35(10)
_cod_database_code 2236739
_cod_database_fobs_code 2236739

loop_
_symmetry_equiv_pos_as_xyz
'x, y, z'
'-x, -y, -z'

loop_
_atom_site_type_symbol
_atom_site_label
_atom_site_fract_x
_atom_site_fract_y
_atom_site_fract_z
_atom_site_U_iso_or_equiv
_atom_site_adp_type
_atom_site_calc_flag
_atom_site_refinement_flags
_atom_site_occupancy
_atom_site_symmetry_multiplicity
S S1A 0.76619(4) 0.42766(5) 0.57712(3) 0.02502(12) Uani d . 1 1
O O1A 0.78961(16) 0.65356(16) -0.12724(12) 0.0403(4) Uani d . 1 1
O O2A 0.86851(15) 0.87002(14) -0.18650(11) 0.0335(3) Uani d . 1 1
O O3A 1.22867(15) 0.99829(15) -0.02521(12) 0.0390(3) Uani d . 1 1
O O4A 1.27475(14) 0.85999(14) 0.13226(11) 0.0310(3) Uani d . 1 1
O O5A 0.88749(13) 0.33920(12) 0.25463(10) 0.0266(3) Uani d . 1 1
O O1B 0.53210(19) 0.27963(15) 0.46302(12) 0.0459(4) Uani d . 1 1
O O2B 0.40878(15) 0.24042(13) 0.35063(12) 0.0352(3) Uani d . 1 1
O O3B 0.37221(15) 0.60717(15) 0.00223(11) 0.0357(3) Uani d . 1 1
O O4B 0.5129(2) 0.78858(17) -0.05161(12) 0.0497(4) Uani d . 1 1
O O5B 0.81001(13) 0.76125(13) 0.32225(12) 0.0290(3) Uani d . 1 1
N N1A 0.85641(16) 0.75121(16) -0.12002(12) 0.0260(3) Uani d . 1 1
N N2A 1.20846(15) 0.89025(15) 0.05610(12) 0.0253(3) Uani d . 1 1
N N3A 0.91130(14) 0.48145(14) 0.36539(11) 0.0199(3) Uani d . 1 1
N N4A 0.94610(15) 0.26566(14) 0.49228(12) 0.0234(3) Uani d . 1 1
N N1B 0.48356(16) 0.31620(15) 0.37681(12) 0.0254(3) Uani d . 1 1
N N2B 0.45895(16) 0.68028(16) 0.01822(12) 0.0260(3) Uani d . 1 1
N N3B 0.63630(15) 0.91321(14) 0.30300(12) 0.0228(3) Uani d . 1 1
C C1A 0.92940(17) 0.72182(17) -0.02373(13) 0.0212(3) Uani d . 1 1
C C2A 1.03083(17) 0.81896(17) -0.02984(13) 0.0217(3) Uani d . 1 1
H H2AA 1.0543 0.9010 -0.0937 0.026 Uiso calc R 1 1
C C3A 1.09632(16) 0.79080(17) 0.06156(14) 0.0205(3) Uani d . 1 1
C C4A 1.06124(16) 0.67505(16) 0.15829(13) 0.0195(3) Uani d . 1 1
H H4AA 1.1067 0.6607 0.2207 0.023 Uiso calc R 1 1
C C5A 0.95709(16) 0.58035(16) 0.16093(13) 0.0189(3) Uani d . 1 1
C C6A 0.89257(16) 0.60135(17) 0.06793(13) 0.0204(3) Uani d . 1 1
H H6AA 0.8251 0.5346 0.0676 0.024 Uiso calc R 1 1
C C7A 0.91461(16) 0.45272(16) 0.26354(13) 0.0198(3) Uani d . 1 1
C C8A 0.87935(17) 0.38376(17) 0.47537(13) 0.0202(3) Uani d . 1 1
C C9A 0.9057(2) 0.14979(18) 0.59838(15) 0.0289(4) Uani d . 1 1
H H9AA 0.8141 0.1653 0.6395 0.043 Uiso calc R 1 1
H H9AB 0.9740 0.1450 0.6465 0.043 Uiso calc R 1 1
H H9AC 0.9020 0.0614 0.5803 0.043 Uiso calc R 1 1
C C10A 1.0716(2) 0.24386(19) 0.41521(15) 0.0301(4) Uani d . 1 1
H H10A 1.1132 0.3349 0.3641 0.045 Uiso calc R 1 1
H H10B 1.0474 0.1871 0.3696 0.045 Uiso calc R 1 1
H H10C 1.1382 0.1950 0.4604 0.045 Uiso calc R 1 1
C C1B 0.51644(17) 0.46087(16) 0.29998(13) 0.0197(3) Uani d . 1 1
C C2B 0.47036(16) 0.49825(17) 0.19815(13) 0.0196(3) Uani d . 1 1
H H2BA 0.4193 0.4340 0.1770 0.024 Uiso calc R 1 1
C C3B 0.50307(17) 0.63468(17) 0.12917(13) 0.0206(3) Uani d . 1 1
C C4B 0.57312(17) 0.73238(17) 0.15966(14) 0.0210(3) Uani d . 1 1
H H4BA 0.5926 0.8257 0.1100 0.025 Uiso calc R 1 1
C C5B 0.61429(16) 0.69075(17) 0.26466(14) 0.0196(3) Uani d . 1 1
C C6B 0.58805(16) 0.55288(17) 0.33527(13) 0.0193(3) Uani d . 1 1
H H6BA 0.6183 0.5224 0.4058 0.023 Uiso calc R 1 1
C C7B 0.69378(17) 0.79193(17) 0.30051(13) 0.0209(3) Uani d . 1 1
C C8B 0.7131(2) 1.01915(19) 0.32817(18) 0.0333(4) Uani d . 1 1
H H8BA 0.8121 1.0004 0.3159 0.050 Uiso calc R 1 1
H H8BB 0.6795 1.0162 0.4081 0.050 Uiso calc R 1 1
H H8BC 0.6996 1.1122 0.2775 0.050 Uiso calc R 1 1
C C9B 0.49061(19) 0.94183(18) 0.29843(15) 0.0278(4) Uani d . 1 1
H H9BA 0.4410 0.8558 0.3022 0.042 Uiso calc R 1 1
H H9BB 0.4859 1.0147 0.2267 0.042 Uiso calc R 1 1
H H9BC 0.4476 0.9741 0.3634 0.042 Uiso calc R 1 1
H H1NA 0.889(2) 0.563(2) 0.3648(17) 0.021(5) Uiso d . 1 1

loop_
_atom_site_aniso_label
_atom_site_aniso_U_11
_atom_site_aniso_U_22
_atom_site_aniso_U_33
_atom_site_aniso_U_12
_atom_site_aniso_U_13
_atom_site_aniso_U_23
S1A 0.0265(2) 0.0292(2) 0.0174(2) 0.00437(16) -0.00275(15) -0.00549(16)
O1A 0.0447(8) 0.0425(8) 0.0328(7) -0.0136(6) -0.0189(6) -0.0022(6)
O2A 0.0478(8) 0.0284(7) 0.0226(6) 0.0057(6) -0.0134(6) -0.0014(5)
O3A 0.0428(8) 0.0286(7) 0.0343(7) -0.0168(6) -0.0083(6) 0.0080(6)
O4A 0.0298(7) 0.0310(7) 0.0315(7) -0.0068(5) -0.0105(5) -0.0053(5)
O5A 0.0364(7) 0.0172(6) 0.0253(6) -0.0046(5) -0.0065(5) -0.0044(5)
O1B 0.0758(11) 0.0262(7) 0.0330(8) -0.0100(7) -0.0259(7) 0.0051(6)
O2B 0.0455(8) 0.0176(6) 0.0421(8) -0.0077(5) -0.0112(6) -0.0067(6)
O3B 0.0376(8) 0.0423(8) 0.0311(7) -0.0024(6) -0.0168(6) -0.0105(6)
O4B 0.0754(12) 0.0413(9) 0.0241(7) -0.0166(8) -0.0160(7) 0.0066(6)
O5B 0.0251(6) 0.0239(6) 0.0426(7) 0.0021(5) -0.0121(5) -0.0138(5)
N1A 0.0293(8) 0.0276(8) 0.0197(7) 0.0010(6) -0.0062(6) -0.0043(6)
N2A 0.0241(7) 0.0215(7) 0.0262(7) -0.0050(6) -0.0010(6) -0.0037(6)
N3A 0.0250(7) 0.0141(6) 0.0175(6) 0.0002(5) -0.0013(5) -0.0023(5)
N4A 0.0270(7) 0.0185(7) 0.0213(7) 0.0010(5) -0.0025(5) -0.0028(6)
N1B 0.0330(8) 0.0166(7) 0.0243(7) 0.0006(6) -0.0030(6) -0.0049(6)
N2B 0.0307(8) 0.0267(8) 0.0196(7) 0.0030(6) -0.0050(6) -0.0061(6)
N3B 0.0260(7) 0.0169(6) 0.0249(7) -0.0019(5) -0.0044(5) -0.0059(5)
C1A 0.0234(8) 0.0225(8) 0.0173(7) 0.0031(6) -0.0045(6) -0.0054(6)
C2A 0.0242(8) 0.0180(8) 0.0178(7) 0.0015(6) 0.0002(6) -0.0009(6)
C3A 0.0195(8) 0.0177(7) 0.0220(8) -0.0024(6) -0.0008(6) -0.0049(6)
C4A 0.0212(8) 0.0181(7) 0.0177(7) 0.0013(6) -0.0031(6) -0.0036(6)
C5A 0.0214(8) 0.0156(7) 0.0172(7) 0.0015(6) -0.0006(6) -0.0037(6)
C6A 0.0201(8) 0.0196(8) 0.0208(8) -0.0004(6) -0.0025(6) -0.0064(6)
C7A 0.0202(8) 0.0162(7) 0.0201(8) -0.0005(6) -0.0023(6) -0.0025(6)
C8A 0.0217(8) 0.0191(8) 0.0184(7) -0.0021(6) -0.0043(6) -0.0034(6)
C9A 0.0355(10) 0.0188(8) 0.0264(9) -0.0012(7) -0.0054(7) 0.0012(7)
C10A 0.0352(10) 0.0261(9) 0.0259(9) 0.0083(7) -0.0038(7) -0.0054(7)
C1B 0.0214(8) 0.0151(7) 0.0209(8) 0.0005(6) -0.0012(6) -0.0052(6)
C2B 0.0199(7) 0.0184(7) 0.0213(8) -0.0014(6) -0.0017(6) -0.0086(6)
C3B 0.0215(8) 0.0224(8) 0.0174(7) 0.0004(6) -0.0027(6) -0.0061(6)
C4B 0.0217(8) 0.0166(7) 0.0212(8) -0.0015(6) -0.0009(6) -0.0027(6)
C5B 0.0170(7) 0.0191(8) 0.0224(8) 0.0004(6) -0.0010(6) -0.0080(6)
C6B 0.0195(7) 0.0192(8) 0.0195(7) 0.0017(6) -0.0032(6) -0.0067(6)
C7B 0.0232(8) 0.0179(7) 0.0205(7) -0.0030(6) -0.0027(6) -0.0052(6)
C8B 0.0383(10) 0.0214(9) 0.0427(11) -0.0042(7) -0.0063(8) -0.0144(8)
C9B 0.0321(9) 0.0213(8) 0.0295(9) 0.0072(7) -0.0088(7) -0.0058(7)

loop_
_atom_type_symbol
_atom_type_description
_atom_type_scat_dispersion_real
_atom_type_scat_dispersion_imag
_atom_type_scat_source
C C 0.0181 0.0091 'International Tables Vol C Tables 4.2.6.8 and 6.1.1.4'
H H 0.0000 0.0000 'International Tables Vol C Tables 4.2.6.8 and 6.1.1.4'
N N 0.0311 0.0180 'International Tables Vol C Tables 4.2.6.8 and 6.1.1.4'
O O 0.0492 0.0322 'International Tables Vol C Tables 4.2.6.8 and 6.1.1.4'
S S 0.3331 0.5567 'International Tables Vol C Tables 4.2.6.8 and 6.1.1.4'

loop_
_geom_angle_atom_site_label_1
_geom_angle_atom_site_label_2
_geom_angle_atom_site_label_3
_geom_angle
O2A N1A O1A 125.14(15)
O2A N1A C1A 117.76(14)
O1A N1A C1A 117.09(14)
O4A N2A O3A 124.45(15)
O4A N2A C3A 118.26(14)
O3A N2A C3A 117.29(14)
C7A N3A C8A 125.83(14)
C7A N3A H1NA 114.8(13)
C8A N3A H1NA 112.8(13)
C8A N4A C9A 120.93(14)
C8A N4A C10A 124.44(14)
C9A N4A C10A 114.36(14)
O2B N1B O1B 123.94(15)
O2B N1B C1B 117.94(14)
O1B N1B C1B 118.12(15)
O4B N2B O3B 124.34(15)
O4B N2B C3B 117.45(15)
O3B N2B C3B 118.21(14)
C7B N3B C8B 119.81(15)
C7B N3B C9B 124.36(14)
C8B N3B C9B 115.22(14)
C2A C1A C6A 123.23(15)
C2A C1A N1A 117.38(14)
C6A C1A N1A 119.38(15)
C3A C2A C1A 116.55(15)
C3A C2A H2AA 121.7
C1A C2A H2AA 121.7
C2A C3A C4A 123.43(15)
C2A C3A N2A 117.94(14)
C4A C3A N2A 118.63(14)
C3A C4A C5A 117.88(15)
C3A C4A H4AA 121.1
C5A C4A H4AA 121.1
C4A C5A C6A 120.56(14)
C4A C5A C7A 120.30(14)
C6A C5A C7A 119.12(14)
C1A C6A C5A 118.24(15)
C1A C6A H6AA 120.9
C5A C6A H6AA 120.9
O5A C7A N3A 125.54(15)
O5A C7A C5A 122.24(14)
N3A C7A C5A 112.22(13)
N4A C8A N3A 117.18(14)
N4A C8A S1A 124.68(12)
N3A C8A S1A 118.07(12)
N4A C9A H9AA 109.5
N4A C9A H9AB 109.5
H9AA C9A H9AB 109.5
N4A C9A H9AC 109.5
H9AA C9A H9AC 109.5
H9AB C9A H9AC 109.5
N4A C10A H10A 109.5
N4A C10A H10B 109.5
H10A C10A H10B 109.5
N4A C10A H10C 109.5
H10A C10A H10C 109.5
H10B C10A H10C 109.5
C2B C1B C6B 123.74(15)
C2B C1B N1B 117.83(14)
C6B C1B N1B 118.40(14)
C3B C2B C1B 115.83(15)
C3B C2B H2BA 122.1
C1B C2B H2BA 122.1
C2B C3B C4B 123.37(15)
C2B C3B N2B 118.42(14)
C4B C3B N2B 118.19(14)
C3B C4B C5B 118.68(15)
C3B C4B H4BA 120.7
C5B C4B H4BA 120.7
C6B C5B C4B 120.01(15)
C6B C5B C7B 119.19(14)
C4B C5B C7B 120.73(14)
C1B C6B C5B 118.31(15)
C1B C6B H6BA 120.8
C5B C6B H6BA 120.8
O5B C7B N3B 123.42(15)
O5B C7B C5B 118.99(14)
N3B C7B C5B 117.54(14)
N3B C8B H8BA 109.5
N3B C8B H8BB 109.5
H8BA C8B H8BB 109.5
N3B C8B H8BC 109.5
H8BA C8B H8BC 109.5
H8BB C8B H8BC 109.5
N3B C9B H9BA 109.5
N3B C9B H9BB 109.5
H9BA C9B H9BB 109.5
N3B C9B H9BC 109.5
H9BA C9B H9BC 109.5
H9BB C9B H9BC 109.5

loop_
_geom_bond_atom_site_label_1
_geom_bond_atom_site_label_2
_geom_bond_distance
S1A C8A 1.6764(16)
O1A N1A 1.221(2)
O2A N1A 1.219(2)
O3A N2A 1.227(2)
O4A N2A 1.2230(19)
O5A C7A 1.213(2)
O1B N1B 1.221(2)
O2B N1B 1.220(2)
O3B N2B 1.217(2)
O4B N2B 1.216(2)
O5B C7B 1.242(2)
N1A C1A 1.477(2)
N2A C3A 1.475(2)
N3A C7A 1.383(2)
N3A C8A 1.404(2)
N3A H1NA 0.84(2)
N4A C8A 1.324(2)
N4A C9A 1.462(2)
N4A C10A 1.465(2)
N1B C1B 1.474(2)
N2B C3B 1.476(2)
N3B C7B 1.337(2)
N3B C8B 1.455(2)
N3B C9B 1.468(2)
C1A C2A 1.379(2)
C1A C6A 1.383(2)
C2A C3A 1.378(2)
C2A H2AA 0.9500
C3A C4A 1.387(2)
C4A C5A 1.396(2)
C4A H4AA 0.9500
C5A C6A 1.396(2)
C5A C7A 1.505(2)
C6A H6AA 0.9500
C9A H9AA 0.9800
C9A H9AB 0.9800
C9A H9AC 0.9800
C10A H10A 0.9800
C10A H10B 0.9800
C10A H10C 0.9800
C1B C2B 1.382(2)
C1B C6B 1.389(2)
C2B C3B 1.379(2)
C2B H2BA 0.9500
C3B C4B 1.389(2)
C4B C5B 1.394(2)
C4B H4BA 0.9500
C5B C6B 1.391(2)
C5B C7B 1.509(2)
C6B H6BA 0.9500
C8B H8BA 0.9800
C8B H8BB 0.9800
C8B H8BC 0.9800
C9B H9BA 0.9800
C9B H9BB 0.9800
C9B H9BC 0.9800

loop_
_geom_hbond_atom_site_label_D
_geom_hbond_atom_site_label_H
_geom_hbond_atom_site_label_A
_geom_hbond_site_symmetry_A
_geom_hbond_distance_DH
_geom_hbond_distance_HA
_geom_hbond_distance_DA
_geom_hbond_angle_DHA
N3A H1NA O5B . 0.84(2) 2.07(2) 2.888(2) 163(2)
C2B H2BA O1A 2_665 0.95 2.51 3.390(2) 155
C4B H4BA O3A 2_775 0.95 2.35 3.163(2) 143
C6B H6BA S1A . 0.95 2.76 3.6856(16) 166
C9A H9AB O5B 2_766 0.98 2.48 3.368(2) 150
C9B H9BB O4B 2_675 0.98 2.46 3.439(2) 175
C10A H10B O2A 2_765 0.98 2.51 3.334(2) 142

loop_
_geom_torsion_atom_site_label_1
_geom_torsion_atom_site_label_2
_geom_torsion_atom_site_label_3
_geom_torsion_atom_site_label_4
_geom_torsion
O2A N1A C1A C2A -14.8(2)
O1A N1A C1A C2A 164.50(16)
O2A N1A C1A C6A 164.30(15)
O1A N1A C1A C6A -16.4(2)
C6A C1A C2A C3A 0.0(2)
N1A C1A C2A C3A 179.05(14)
C1A C2A C3A C4A -2.6(2)
C1A C2A C3A N2A 178.07(14)
O4A N2A C3A C2A -173.97(15)
O3A N2A C3A C2A 6.0(2)
O4A N2A C3A C4A 6.7(2)
O3A N2A C3A C4A -173.32(16)
C2A C3A C4A C5A 2.1(2)
N2A C3A C4A C5A -178.57(13)
C3A C4A C5A C6A 1.0(2)
C3A C4A C5A C7A 179.95(14)
C2A C1A C6A C5A 2.9(2)
N1A C1A C6A C5A -176.12(14)
C4A C5A C6A C1A -3.4(2)
C7A C5A C6A C1A 177.66(14)
C8A N3A C7A O5A 1.6(3)
C8A N3A C7A C5A -178.18(14)
C4A C5A C7A O5A -140.51(17)
C6A C5A C7A O5A 38.5(2)
C4A C5A C7A N3A 39.3(2)
C6A C5A C7A N3A -141.73(15)
C9A N4A C8A N3A -171.11(15)
C10A N4A C8A N3A 15.3(2)
C9A N4A C8A S1A 12.1(2)
C10A N4A C8A S1A -161.53(14)
C7A N3A C8A N4A 50.1(2)
C7A N3A C8A S1A -132.89(15)
O2B N1B C1B C2B -5.4(2)
O1B N1B C1B C2B 175.00(16)
O2B N1B C1B C6B 172.73(15)
O1B N1B C1B C6B -6.9(2)
C6B C1B C2B C3B 1.8(2)
N1B C1B C2B C3B 179.79(13)
C1B C2B C3B C4B -2.4(2)
C1B C2B C3B N2B 178.90(14)
O4B N2B C3B C2B -164.52(17)
O3B N2B C3B C2B 15.0(2)
O4B N2B C3B C4B 16.7(2)
O3B N2B C3B C4B -163.76(16)
C2B C3B C4B C5B 0.8(2)
N2B C3B C4B C5B 179.49(14)
C3B C4B C5B C6B 1.6(2)
C3B C4B C5B C7B 178.49(14)
C2B C1B C6B C5B 0.4(2)
N1B C1B C6B C5B -177.57(14)
C4B C5B C6B C1B -2.1(2)
C7B C5B C6B C1B -179.10(14)
C8B N3B C7B O5B 2.3(3)
C9B N3B C7B O5B -168.35(16)
C8B N3B C7B C5B -175.18(15)
C9B N3B C7B C5B 14.2(2)
C6B C5B C7B O5B 55.5(2)
C4B C5B C7B O5B -121.47(17)
C6B C5B C7B N3B -126.92(16)
C4B C5B C7B N3B 56.1(2)
